data_4324132
loop_
_publ_author_name
'Cheriyedath Raj Sankar'
'Savitree Bangarigadu-Sanasy'
'Abdeljalil Assoud'
'Holger Kleinke'

_publ_section_title
;
 Crystal Structures, Electronic Structures, and Physical Properties of
 Tl4MQ4 (M = Zr or Hf; Q = S or Se)
;
_journal_name_full 'Inorganic Chemistry'
_journal_page_first 245
_journal_page_last 249
_journal_paper_doi 10.1021/ic101925a
_journal_volume 50
_journal_year 2011
_chemical_formula_sum 'Se4 Tl4 Zr'
_chemical_formula_weight 1224.54
_chemical_name_systematic
; 
 ? 
;
_space_group_IT_number 2
_symmetry_cell_setting triclinic
_symmetry_space_group_name_Hall '-P 1'
_symmetry_space_group_name_H-M 'P -1'
_atom_sites_solution_hydrogens none
_atom_sites_solution_primary direct
_atom_sites_solution_secondary difmap
_audit_creation_method SHELXL-97
_cell_angle_alpha 104.146(3)
_cell_angle_beta 105.326(3)
_cell_angle_gamma 90.219(3)
_cell_formula_units_Z 5
_cell_length_a 9.2744(19)
_cell_length_b 9.2639(19)
_cell_length_c 16.007(3)
_cell_measurement_temperature 296(2)
_cell_volume 1282.7(4)
_computing_structure_refinement 'SHELXL-97 (Sheldrick, 1997)'
_computing_structure_solution 'SHELXS-97 (Sheldrick, 1990)'
_diffrn_ambient_temperature 296(2)
_diffrn_measured_fraction_theta_full 0.977
_diffrn_measured_fraction_theta_max 0.977
_diffrn_radiation_monochromator graphite
_diffrn_radiation_source 'fine-focus sealed tube'
_diffrn_radiation_type MoK\a
_diffrn_radiation_wavelength 0.71073
_diffrn_reflns_av_R_equivalents 0.0445
_diffrn_reflns_av_sigmaI/netI 0.0902
_diffrn_reflns_limit_h_max 13
_diffrn_reflns_limit_h_min -13
_diffrn_reflns_limit_k_max 13
_diffrn_reflns_limit_k_min -10
_diffrn_reflns_limit_l_max 22
_diffrn_reflns_limit_l_min -22
_diffrn_reflns_number 12888
_diffrn_reflns_theta_full 30.00
_diffrn_reflns_theta_max 30.00
_diffrn_reflns_theta_min 2.96
_exptl_absorpt_coefficient_mu 77.689
_exptl_absorpt_correction_T_max 0.1471
_exptl_absorpt_correction_T_min 0.0626
_exptl_absorpt_correction_type empirical
_exptl_absorpt_process_details 'APEX II'
_exptl_crystal_colour black
_exptl_crystal_density_diffrn 7.926
_exptl_crystal_density_method 'not measured'
_exptl_crystal_description block
_exptl_crystal_F_000 2500
_exptl_crystal_size_max 0.08
_exptl_crystal_size_mid 0.06
_exptl_crystal_size_min 0.04
_refine_diff_density_max 7.418
_refine_diff_density_min -5.236
_refine_diff_density_rms 0.870
_refine_ls_extinction_coef 0.000367(12)
_refine_ls_extinction_expression Fc^*^=kFc[1+0.001xFc^2^\l^3^/sin(2\q)]^-1/4^
_refine_ls_extinction_method SHELXL
_refine_ls_goodness_of_fit_ref 1.569
_refine_ls_hydrogen_treatment none
_refine_ls_matrix_type full
_refine_ls_number_parameters 206
_refine_ls_number_reflns 7296
_refine_ls_number_restraints 0
_refine_ls_restrained_S_all 1.569
_refine_ls_R_factor_all 0.1207
_refine_ls_R_factor_gt 0.0679
_refine_ls_shift/su_max 0.000
_refine_ls_shift/su_mean 0.000
_refine_ls_structure_factor_coef Fsqd
_refine_ls_weighting_details 'calc w=1/[\s^2^(Fo^2^)+(0.0002P)^2^+0.0000P] where P=(Fo^2^+2Fc^2^)/3'
_refine_ls_weighting_scheme calc
_refine_ls_wR_factor_gt 0.1108
_refine_ls_wR_factor_ref 0.1213
_reflns_number_gt 4460
_reflns_number_total 7296
_reflns_threshold_expression >2sigma(I)
_cod_data_source_file ic101925a_si_002.cif
_cod_data_source_block Tl4ZrSe4
_cod_original_cell_volume 1282.7(5)
_cod_database_code 4324132

loop_
_symmetry_equiv_pos_as_xyz
'x, y, z'
'-x, -y, -z'

loop_
_atom_site_label
_atom_site_type_symbol
_atom_site_fract_x
_atom_site_fract_y
_atom_site_fract_z
_atom_site_U_iso_or_equiv
_atom_site_adp_type
_atom_site_occupancy
_atom_site_symmetry_multiplicity
_atom_site_calc_flag
_atom_site_refinement_flags
_atom_site_disorder_assembly
_atom_site_disorder_group
Tl1 Tl 0.05523(12) 0.08529(14) 0.80181(7) 0.0256(3) Uani 1 1 d . . .
Tl2 Tl 0.22549(13) 0.72406(14) 0.40030(7) 0.0270(3) Uani 1 1 d . . .
Tl3 Tl 0.23010(13) 0.08901(14) 0.59827(8) 0.0272(3) Uani 1 1 d . . .
Tl4 Tl 0.22823(13) 0.44555(14) 0.79550(7) 0.0264(3) Uani 1 1 d . . .
Tl5 Tl 0.38362(12) 0.08942(14) 0.39278(8) 0.0274(3) Uani 1 1 d . . .
Tl6 Tl 0.39758(13) 0.70391(14) 0.19484(8) 0.0290(3) Uani 1 1 d . . .
Tl7 Tl 0.41441(13) 0.45762(14) 0.59968(8) 0.0271(3) Uani 1 1 d . . .
Tl8 Tl 0.58070(12) 0.08840(13) 0.19789(7) 0.0266(3) Uani 1 1 d . . .
Tl9 Tl 0.60619(13) 0.72505(13) 0.00257(8) 0.0273(3) Uani 1 1 d . . .
Tl10 Tl 0.76469(13) 0.09861(14) 0.00705(7) 0.0265(3) Uani 1 1 d . . .
Zr1 Zr 0.0172(3) 0.6860(3) 0.60008(16) 0.0149(6) Uani 1 1 d . . .
Zr2 Zr 0.1783(3) 0.3045(3) 0.19920(16) 0.0159(6) Uani 1 1 d . . .
Zr3 Zr 0.0000 0.5000 0.0000 0.0155(8) Uani 1 2 d S . .
Se1 Se 0.0581(3) 0.0375(3) 0.40162(17) 0.0200(6) Uani 1 1 d . . .
Se2 Se 0.0678(3) 0.3919(3) 0.58121(15) 0.0113(5) Uani 1 1 d . . .
Se3 Se 0.0694(3) 0.2239(3) 0.01790(16) 0.0119(5) Uani 1 1 d . . .
Se4 Se 0.0937(3) 0.5858(3) 0.18157(16) 0.0121(5) Uani 1 1 d . . .
Se5 Se 0.2402(3) 0.0242(3) 0.19552(17) 0.0163(6) Uani 1 1 d . . .
Se6 Se 0.2602(3) 0.3843(3) 0.38140(16) 0.0121(5) Uani 1 1 d . . .
Se7 Se 0.4541(3) 0.3763(3) 0.19526(17) 0.0182(6) Uani 1 1 d . . .
Se8 Se 0.7029(3) 0.2427(3) 0.39549(17) 0.0210(6) Uani 1 1 d . . .
Se9 Se 0.7189(3) 0.4274(3) 0.00322(17) 0.0191(6) Uani 1 1 d . . .
Se10 Se 0.8973(3) 0.2585(3) 0.22027(16) 0.0156(6) Uani 1 1 d . . .

loop_
_atom_site_aniso_label
_atom_site_aniso_U_11
_atom_site_aniso_U_22
_atom_site_aniso_U_33
_atom_site_aniso_U_23
_atom_site_aniso_U_13
_atom_site_aniso_U_12
Tl1 0.0266(6) 0.0265(7) 0.0241(6) 0.0049(5) 0.0093(5) 0.0011(5)
Tl2 0.0346(7) 0.0228(7) 0.0238(6) 0.0044(5) 0.0095(5) 0.0056(5)
Tl3 0.0237(6) 0.0263(7) 0.0327(6) 0.0104(5) 0.0070(5) -0.0013(5)
Tl4 0.0303(6) 0.0282(7) 0.0226(6) 0.0070(5) 0.0100(5) 0.0095(5)
Tl5 0.0233(6) 0.0344(8) 0.0314(6) 0.0173(5) 0.0111(5) 0.0055(5)
Tl6 0.0265(6) 0.0268(8) 0.0307(7) 0.0079(5) 0.0023(5) 0.0012(5)
Tl7 0.0286(6) 0.0243(7) 0.0272(6) 0.0052(5) 0.0065(5) 0.0062(5)
Tl8 0.0267(6) 0.0234(7) 0.0291(6) 0.0020(5) 0.0107(5) 0.0040(5)
Tl9 0.0302(6) 0.0257(8) 0.0259(6) 0.0034(5) 0.0103(5) 0.0067(5)
Tl10 0.0287(6) 0.0271(7) 0.0237(6) 0.0072(5) 0.0069(5) 0.0021(5)
Zr1 0.0203(13) 0.0141(15) 0.0095(11) 0.0011(10) 0.0041(9) 0.0065(11)
Zr2 0.0206(13) 0.0154(15) 0.0093(11) 0.0007(10) 0.0021(9) 0.0069(11)
Zr3 0.0203(18) 0.014(2) 0.0118(17) 0.0026(14) 0.0039(14) 0.0063(16)
Se1 0.0301(15) 0.0153(16) 0.0172(13) 0.0065(11) 0.0088(11) 0.0110(12)
Se2 0.0149(12) 0.0121(14) 0.0112(12) 0.0055(10) 0.0089(10) 0.0008(10)
Se3 0.0101(11) 0.0172(15) 0.0116(12) 0.0046(10) 0.0074(9) -0.0015(10)
Se4 0.0120(11) 0.0174(15) 0.0118(11) 0.0063(10) 0.0090(9) 0.0004(10)
Se5 0.0177(13) 0.0159(15) 0.0200(13) 0.0056(11) 0.0119(10) 0.0028(11)
Se6 0.0079(11) 0.0188(15) 0.0126(12) 0.0042(10) 0.0077(9) -0.0045(10)
Se7 0.0161(13) 0.0205(17) 0.0206(14) 0.0092(12) 0.0056(10) 0.0014(11)
Se8 0.0234(14) 0.0217(17) 0.0148(13) 0.0027(11) 0.0015(10) 0.0090(12)
Se9 0.0188(13) 0.0223(17) 0.0192(14) 0.0093(12) 0.0067(11) 0.0053(12)
Se10 0.0170(12) 0.0206(16) 0.0089(12) 0.0035(10) 0.0032(9) 0.0016(11)

loop_
_atom_type_symbol
_atom_type_description
_atom_type_scat_dispersion_real
_atom_type_scat_dispersion_imag
_atom_type_scat_source
Se Se -0.0929 2.2259 'International Tables Vol C Tables 4.2.6.8 and 6.1.1.4'
Zr Zr -2.9673 0.5597 'International Tables Vol C Tables 4.2.6.8 and 6.1.1.4'
Tl Tl -2.8358 9.6688 'International Tables Vol C Tables 4.2.6.8 and 6.1.1.4'

loop_
_geom_angle_atom_site_label_1
_geom_angle_atom_site_label_2
_geom_angle_atom_site_label_3
_geom_angle
_geom_angle_site_symmetry_1
_geom_angle_site_symmetry_3
_geom_angle_publ_flag
Se5 Tl1 Se1 85.30(8) 2_556 2_556 ?
Se5 Tl1 Se10 79.68(7) 2_556 2_656 ?
Se1 Tl1 Se10 78.40(7) 2_556 2_656 ?
Se2 Tl2 Se6 75.98(7) 2_566 . ?
Se2 Tl2 Se8 77.88(8) 2_566 2_666 ?
Se6 Tl2 Se8 86.57(7) . 2_666 ?
Se1 Tl3 Se1 79.09(8) 2_556 . ?
Se1 Tl3 Se8 77.37(8) 2_556 2_656 ?
Se1 Tl3 Se8 99.87(8) . 2_656 ?
Se1 Tl3 Se2 87.04(7) 2_556 . ?
Se1 Tl3 Se2 74.09(7) . . ?
Se8 Tl3 Se2 164.17(8) 2_656 . ?
Se10 Tl4 Se9 85.15(7) 2_666 2_666 ?
Se10 Tl4 Se4 76.12(7) 2_666 2_566 ?
Se9 Tl4 Se4 77.84(7) 2_666 2_566 ?
Se10 Tl4 Se2 76.19(7) 2_666 . ?
Se9 Tl4 Se2 158.28(7) 2_666 . ?
Se4 Tl4 Se2 86.87(7) 2_566 . ?
Se5 Tl5 Se6 80.23(7) . . ?
Se5 Tl5 Se1 83.62(7) . . ?
Se6 Tl5 Se1 78.03(7) . . ?
Se4 Tl6 Se9 78.96(8) . 2_665 ?
Se4 Tl6 Se7 79.32(7) . . ?
Se9 Tl6 Se7 82.63(8) 2_665 . ?
Se8 Tl7 Se7 78.65(7) 2_666 2_666 ?
Se8 Tl7 Se2 77.79(8) 2_666 . ?
Se7 Tl7 Se2 103.28(7) 2_666 . ?
Se8 Tl7 Se6 86.62(8) 2_666 2_666 ?
Se7 Tl7 Se6 73.68(7) 2_666 2_666 ?
Se2 Tl7 Se6 164.40(7) . 2_666 ?
Se7 Tl8 Se8 81.63(8) . . ?
Se7 Tl8 Se5 76.88(7) . . ?
Se8 Tl8 Se5 98.32(8) . . ?
Se7 Tl8 Se10 86.08(8) . . ?
Se8 Tl8 Se10 73.44(8) . . ?
Se5 Tl8 Se10 162.09(8) . . ?
Se9 Tl9 Se7 85.34(8) . 2_665 ?
Se9 Tl9 Se3 79.34(8) . 2_665 ?
Se7 Tl9 Se3 79.66(7) 2_665 2_665 ?
Se3 Tl10 Se9 75.97(7) 1_655 . ?
Se3 Tl10 Se5 81.51(7) 1_655 2_655 ?
Se9 Tl10 Se5 97.17(8) . 2_655 ?
Se3 Tl10 Se10 77.42(7) 1_655 . ?
Se9 Tl10 Se10 80.57(7) . . ?
Se5 Tl10 Se10 158.74(8) 2_655 . ?
Se8 Zr1 Se1 91.25(12) 2_666 2_566 ?
Se8 Zr1 Se10 88.93(11) 2_666 2_666 ?
Se1 Zr1 Se10 94.66(11) 2_566 2_666 ?
Se8 Zr1 Se2 91.86(11) 2_666 2_566 ?
Se1 Zr1 Se2 89.53(10) 2_566 2_566 ?
Se10 Zr1 Se2 175.72(13) 2_666 2_566 ?
Se8 Zr1 Se2 92.24(10) 2_666 . ?
Se1 Zr1 Se2 172.71(13) 2_566 . ?
Se10 Zr1 Se2 91.81(10) 2_666 . ?
Se2 Zr1 Se2 83.96(10) 2_566 . ?
Se8 Zr1 Se6 172.71(12) 2_666 2_566 ?
Se1 Zr1 Se6 90.07(11) 2_566 2_566 ?
Se10 Zr1 Se6 83.82(10) 2_666 2_566 ?
Se2 Zr1 Se6 95.31(11) 2_566 2_566 ?
Se2 Zr1 Se6 87.27(11) . 2_566 ?
Se5 Zr2 Se7 91.72(11) . . ?
Se5 Zr2 Se6 91.73(10) . . ?
Se7 Zr2 Se6 91.43(11) . . ?
Se5 Zr2 Se3 89.24(11) . . ?
Se7 Zr2 Se3 93.82(11) . . ?
Se6 Zr2 Se3 174.63(13) . . ?
Se5 Zr2 Se10 92.48(12) . 1_455 ?
Se7 Zr2 Se10 173.32(14) . 1_455 ?
Se6 Zr2 Se10 83.25(10) . 1_455 ?
Se3 Zr2 Se10 91.43(10) . 1_455 ?
Se5 Zr2 Se4 173.09(13) . . ?
Se7 Zr2 Se4 90.15(11) . . ?
Se6 Zr2 Se4 94.88(11) . . ?
Se3 Zr2 Se4 83.99(10) . . ?
Se10 Zr2 Se4 86.29(10) 1_455 . ?
Se9 Zr3 Se9 180.00(11) 2_665 1_455 ?
Se9 Zr3 Se3 87.64(8) 2_665 2_565 ?
Se9 Zr3 Se3 92.36(8) 1_455 2_565 ?
Se9 Zr3 Se3 92.36(8) 2_665 . ?
Se9 Zr3 Se3 87.64(8) 1_455 . ?
Se3 Zr3 Se3 180.0 2_565 . ?
Se9 Zr3 Se4 88.59(7) 2_665 . ?
Se9 Zr3 Se4 91.41(7) 1_455 . ?
Se3 Zr3 Se4 94.42(7) 2_565 . ?
Se3 Zr3 Se4 85.58(7) . . ?
Se9 Zr3 Se4 91.41(7) 2_665 2_565 ?
Se9 Zr3 Se4 88.59(7) 1_455 2_565 ?
Se3 Zr3 Se4 85.58(7) 2_565 2_565 ?
Se3 Zr3 Se4 94.42(7) . 2_565 ?
Se4 Zr3 Se4 180.00(11) . 2_565 ?
Zr1 Se1 Tl3 98.45(10) 2_566 2_556 ?
Zr1 Se1 Tl3 99.69(10) 2_566 . ?
Tl3 Se1 Tl3 100.91(8) 2_556 . ?
Zr1 Se1 Tl5 95.65(11) 2_566 . ?
Tl3 Se1 Tl5 165.68(10) 2_556 . ?
Tl3 Se1 Tl5 79.10(7) . . ?
Zr1 Se1 Tl1 94.65(9) 2_566 2_556 ?
Tl3 Se1 Tl1 84.29(8) 2_556 2_556 ?
Tl3 Se1 Tl1 163.79(9) . 2_556 ?
Tl5 Se1 Tl1 92.06(8) . 2_556 ?
Zr1 Se2 Zr1 96.04(10) 2_566 . ?
Zr1 Se2 Tl2 94.78(10) 2_566 2_566 ?
Zr1 Se2 Tl2 99.74(9) . 2_566 ?
Zr1 Se2 Tl7 95.38(9) 2_566 . ?
Zr1 Se2 Tl7 91.67(9) . . ?
Tl2 Se2 Tl7 163.82(9) 2_566 . ?
Zr1 Se2 Tl3 94.54(9) 2_566 . ?
Zr1 Se2 Tl3 161.92(11) . . ?
Tl2 Se2 Tl3 93.93(8) 2_566 . ?
Tl7 Se2 Tl3 72.75(6) . . ?
Zr1 Se2 Tl4 168.35(10) 2_566 . ?
Zr1 Se2 Tl4 92.16(9) . . ?
Tl2 Se2 Tl4 91.97(7) 2_566 . ?
Tl7 Se2 Tl4 76.07(6) . . ?
Tl3 Se2 Tl4 75.50(6) . . ?
Zr3 Se3 Zr2 96.02(10) . . ?
Zr3 Se3 Tl10 99.16(7) . 1_455 ?
Zr2 Se3 Tl10 98.07(9) . 1_455 ?
Zr3 Se3 Tl9 91.69(8) . 2_665 ?
Zr2 Se3 Tl9 90.44(9) . 2_665 ?
Tl10 Se3 Tl9 165.39(10) 1_455 2_665 ?
Zr3 Se4 Zr2 94.29(9) . . ?
Zr3 Se4 Tl6 96.38(7) . . ?
Zr2 Se4 Tl6 95.21(9) . . ?
Zr3 Se4 Tl4 94.04(7) . 2_566 ?
Zr2 Se4 Tl4 97.35(10) . 2_566 ?
Tl6 Se4 Tl4 163.02(10) . 2_566 ?
Zr2 Se5 Tl1 97.37(9) . 2_556 ?
Zr2 Se5 Tl5 94.15(10) . . ?
Tl1 Se5 Tl5 96.96(8) 2_556 . ?
Zr2 Se5 Tl10 100.60(9) . 2_655 ?
Tl1 Se5 Tl10 102.58(9) 2_556 2_655 ?
Tl5 Se5 Tl10 153.66(9) . 2_655 ?
Zr2 Se5 Tl8 92.50(10) . . ?
Tl1 Se5 Tl8 170.00(10) 2_556 . ?
Tl5 Se5 Tl8 80.65(7) . . ?
Tl10 Se5 Tl8 77.05(6) 2_655 . ?
Zr2 Se6 Zr1 95.91(11) . 2_566 ?
Zr2 Se6 Tl5 92.69(9) . . ?
Zr1 Se6 Tl5 96.09(10) 2_566 . ?
Zr2 Se6 Tl2 95.72(9) . . ?
Zr1 Se6 Tl2 97.01(9) 2_566 . ?
Tl5 Se6 Tl2 163.61(9) . . ?
Zr2 Se6 Tl7 94.91(9) . 2_666 ?
Zr1 Se6 Tl7 165.28(11) 2_566 2_666 ?
Tl5 Se6 Tl7 93.33(7) . 2_666 ?
Tl2 Se6 Tl7 71.97(6) . 2_666 ?
Zr2 Se7 Tl8 98.84(11) . . ?
Zr2 Se7 Tl9 95.72(10) . 2_665 ?
Tl8 Se7 Tl9 85.73(8) . 2_665 ?
Zr2 Se7 Tl6 94.83(9) . . ?
Tl8 Se7 Tl6 166.30(11) . . ?
Tl9 Se7 Tl6 93.89(8) 2_665 . ?
Zr2 Se7 Tl7 98.24(10) . 2_666 ?
Tl8 Se7 Tl7 98.93(7) . 2_666 ?
Tl9 Se7 Tl7 164.39(11) 2_665 2_666 ?
Tl6 Se7 Tl7 78.04(7) . 2_666 ?
Zr1 Se8 Tl7 98.03(11) 2_666 2_666 ?
Zr1 Se8 Tl8 99.77(10) 2_666 . ?
Tl7 Se8 Tl8 100.76(8) 2_666 . ?
Zr1 Se8 Tl2 94.43(9) 2_666 2_666 ?
Tl7 Se8 Tl2 95.73(8) 2_666 2_666 ?
Tl8 Se8 Tl2 156.43(12) . 2_666 ?
Zr1 Se8 Tl3 92.90(9) 2_666 2_656 ?
Tl7 Se8 Tl3 168.56(11) 2_666 2_656 ?
Tl8 Se8 Tl3 80.56(7) . 2_656 ?
Tl2 Se8 Tl3 80.02(7) 2_666 2_656 ?
Zr3 Se9 Tl9 96.21(9) 1_655 . ?
Zr3 Se9 Tl6 95.51(8) 1_655 2_665 ?
Tl9 Se9 Tl6 96.03(7) . 2_665 ?
Zr3 Se9 Tl4 95.81(9) 1_655 2_666 ?
Tl9 Se9 Tl4 80.92(8) . 2_666 ?
Tl6 Se9 Tl4 168.53(10) 2_665 2_666 ?
Zr3 Se9 Tl10 96.86(7) 1_655 . ?
Tl9 Se9 Tl10 166.92(11) . . ?
Tl6 Se9 Tl10 83.36(8) 2_665 . ?
Tl4 Se9 Tl10 97.09(7) 2_666 . ?
Zr1 Se10 Zr2 96.64(11) 2_666 1_655 ?
Zr1 Se10 Tl4 98.50(10) 2_666 2_666 ?
Zr2 Se10 Tl4 100.24(10) 1_655 2_666 ?
Zr1 Se10 Tl1 91.85(9) 2_666 2_656 ?
Zr2 Se10 Tl1 90.02(9) 1_655 2_656 ?
Tl4 Se10 Tl1 164.42(10) 2_666 2_656 ?
Zr1 Se10 Tl8 94.62(10) 2_666 . ?
Zr2 Se10 Tl8 158.94(12) 1_655 . ?
Tl4 Se10 Tl8 95.61(7) 2_666 . ?
Tl1 Se10 Tl8 71.85(7) 2_656 . ?
Zr1 Se10 Tl10 163.72(12) 2_666 . ?
Zr2 Se10 Tl10 91.24(9) 1_655 . ?
Tl4 Se10 Tl10 94.06(7) 2_666 . ?
Tl1 Se10 Tl10 73.87(6) 2_656 . ?
Tl8 Se10 Tl10 73.78(6) . . ?

loop_
_geom_bond_atom_site_label_1
_geom_bond_atom_site_label_2
_geom_bond_distance
_geom_bond_site_symmetry_2
_geom_bond_publ_flag
Tl1 Se5 2.932(3) 2_556 ?
Tl1 Se1 3.062(3) 2_556 ?
Tl1 Se10 3.163(3) 2_656 ?
Tl2 Se2 3.033(3) 2_566 ?
Tl2 Se6 3.114(3) . ?
Tl2 Se8 3.095(3) 2_666 ?
Tl3 Se1 2.915(3) 2_556 ?
Tl3 Se1 3.047(3) . ?
Tl3 Se8 3.158(3) 2_656 ?
Tl3 Se2 3.225(3) . ?
Tl4 Se10 3.024(3) 2_666 ?
Tl4 Se9 3.052(3) 2_666 ?
Tl4 Se4 3.123(3) 2_566 ?
Tl4 Se2 3.269(3) . ?
Tl5 Se5 2.991(3) . ?
Tl5 Se6 2.994(3) . ?
Tl5 Se1 3.101(3) . ?
Tl6 Se4 2.955(3) . ?
Tl6 Se9 2.999(3) 2_665 ?
Tl6 Se7 3.083(3) . ?
Tl7 Se8 2.976(3) 2_666 ?
Tl7 Se7 3.167(3) 2_666 ?
Tl7 Se2 3.191(3) . ?
Tl7 Se6 3.257(3) 2_666 ?
Tl8 Se7 2.923(3) . ?
Tl8 Se8 3.036(3) . ?
Tl8 Se5 3.200(3) . ?
Tl8 Se10 3.220(3) . ?
Tl9 Se9 2.954(3) . ?
Tl9 Se7 2.971(3) 2_665 ?
Tl9 Se3 3.157(3) 2_665 ?
Tl10 Se3 2.997(3) 1_655 ?
Tl10 Se9 3.090(3) . ?
Tl10 Se5 3.151(3) 2_655 ?
Tl10 Se10 3.264(3) . ?
Zr1 Se8 2.654(4) 2_666 ?
Zr1 Se1 2.663(4) 2_566 ?
Zr1 Se10 2.689(3) 2_666 ?
Zr1 Se2 2.707(3) 2_566 ?
Zr1 Se2 2.723(4) . ?
Zr1 Se6 2.760(4) 2_566 ?
Zr2 Se5 2.652(4) . ?
Zr2 Se7 2.661(4) . ?
Zr2 Se6 2.720(3) . ?
Zr2 Se3 2.718(3) . ?
Zr2 Se10 2.759(4) 1_455 ?
Zr2 Se4 2.783(4) . ?
Zr3 Se9 2.707(3) 2_665 ?
Zr3 Se9 2.707(3) 1_455 ?
Zr3 Se3 2.704(3) 2_565 ?
Zr3 Se3 2.704(3) . ?
Zr3 Se4 2.714(2) . ?
Zr3 Se4 2.714(2) 2_565 ?
Se1 Zr1 2.663(4) 2_566 ?
Se1 Tl3 2.915(3) 2_556 ?
Se1 Tl1 3.062(3) 2_556 ?
Se2 Zr1 2.707(3) 2_566 ?
Se2 Tl2 3.033(3) 2_566 ?
Se3 Tl10 2.997(3) 1_455 ?
Se3 Tl9 3.157(3) 2_665 ?
Se4 Tl4 3.123(3) 2_566 ?
Se5 Tl1 2.932(3) 2_556 ?
Se5 Tl10 3.151(3) 2_655 ?
Se6 Zr1 2.760(4) 2_566 ?
Se6 Tl7 3.257(3) 2_666 ?
Se7 Tl9 2.971(3) 2_665 ?
Se7 Tl7 3.167(3) 2_666 ?
Se8 Zr1 2.654(4) 2_666 ?
Se8 Tl7 2.976(3) 2_666 ?
Se8 Tl2 3.095(3) 2_666 ?
Se8 Tl3 3.158(3) 2_656 ?
Se9 Zr3 2.707(3) 1_655 ?
Se9 Tl6 2.999(3) 2_665 ?
Se9 Tl4 3.052(3) 2_666 ?
Se10 Zr1 2.689(3) 2_666 ?
Se10 Zr2 2.759(4) 1_655 ?
Se10 Tl4 3.024(3) 2_666 ?
Se10 Tl1 3.163(3) 2_656 ?
